data_4125086
loop_
_publ_author_name
'Huang, Yuan'
'Huang, Rui-Zhi'
'Zhao, Yu'

_publ_section_title
;
 Cobalt-Catalyzed Enantioselective Vinylation of Activated Ketones and
 Imines.
;
_journal_issue 20
_journal_name_full 'Journal of the American Chemical Society'
_journal_page_first 6571
_journal_page_last 6576
_journal_paper_doi 10.1021/jacs.6b02372
_journal_volume 138
_journal_year 2016
_chemical_absolute_configuration rm
_chemical_formula_sum 'C10 H11 N O3 S'
_chemical_formula_weight 225.26
_space_group_crystal_system monoclinic
_space_group_IT_number 4
_space_group_name_Hall 'P 2yb'
_space_group_name_H-M_alt 'P 1 21 1'
_symmetry_space_group_name_Hall 'P 2yb'
_symmetry_space_group_name_H-M 'P 1 21 1'
_atom_sites_solution_hydrogens mixed
_audit_creation_method SHELXL-2014/7
_cell_angle_alpha 90
_cell_angle_beta 90.549(2)
_cell_angle_gamma 90
_cell_formula_units_Z 8
_cell_length_a 9.1983(10)
_cell_length_b 16.7173(18)
_cell_length_c 13.7123(15)
_cell_measurement_reflns_used 9871
_cell_measurement_temperature 100(2)
_cell_measurement_theta_max 28.34
_cell_measurement_theta_min 2.44
_cell_volume 2108.5(4)
_computing_cell_refinement 'Bruker SAINT'
_computing_data_collection 'Bruker APEX2'
_computing_data_reduction 'Bruker SAINT'
_computing_molecular_graphics 'Bruker SHELXTL'
_computing_publication_material 'Bruker SHELXTL'
_computing_structure_refinement 'SHELXL-2014/7 (Sheldrick, 2014)'
_computing_structure_solution 'SHELXS-97 (Sheldrick 2008)'
_diffrn_ambient_temperature 100(2)
_diffrn_measured_fraction_theta_full 0.999
_diffrn_measured_fraction_theta_max 0.999
_diffrn_measurement_device_type 'Bruker APEX-II CCD'
_diffrn_measurement_method '\f and \w scans'
_diffrn_radiation_type MoK\a
_diffrn_radiation_wavelength 0.71073
_diffrn_reflns_av_R_equivalents 0.0246
_diffrn_reflns_av_unetI/netI 0.0310
_diffrn_reflns_Laue_measured_fraction_full 0.999
_diffrn_reflns_Laue_measured_fraction_max 0.999
_diffrn_reflns_limit_h_max 12
_diffrn_reflns_limit_h_min -12
_diffrn_reflns_limit_k_max 22
_diffrn_reflns_limit_k_min -22
_diffrn_reflns_limit_l_max 18
_diffrn_reflns_limit_l_min -18
_diffrn_reflns_number 24981
_diffrn_reflns_point_group_measured_fraction_full 0.999
_diffrn_reflns_point_group_measured_fraction_max 0.997
_diffrn_reflns_theta_full 25.242
_diffrn_reflns_theta_max 28.275
_diffrn_reflns_theta_min 1.921
_exptl_absorpt_coefficient_mu 0.293
_exptl_absorpt_correction_T_max 0.7457
_exptl_absorpt_correction_T_min 0.6473
_exptl_absorpt_correction_type multi-scan
_exptl_absorpt_process_details 'Sadabs, (Sheldrick 2012)'
_exptl_crystal_colour Colourless
_exptl_crystal_density_diffrn 1.419
_exptl_crystal_density_meas ?
_exptl_crystal_density_method 'Not Measured'
_exptl_crystal_description Rod
_exptl_crystal_F_000 944
_exptl_crystal_size_max 0.580
_exptl_crystal_size_mid 0.360
_exptl_crystal_size_min 0.260
_refine_diff_density_max 0.398
_refine_diff_density_min -0.277
_refine_diff_density_rms 0.048
_refine_ls_abs_structure_details
; 
 Flack x determined using 4742 quotients [(I+)-(I-)]/[(I+)+(I-)] 
 (Parsons, Flack and Wagner, Acta Cryst. B69 (2013) 249-259). 
;
_refine_ls_abs_structure_Flack 0.031(14)
_refine_ls_extinction_method none
_refine_ls_goodness_of_fit_ref 1.028
_refine_ls_hydrogen_treatment mixed
_refine_ls_matrix_type full
_refine_ls_number_parameters 561
_refine_ls_number_reflns 10429
_refine_ls_number_restraints 1
_refine_ls_restrained_S_all 1.028
_refine_ls_R_factor_all 0.0292
_refine_ls_R_factor_gt 0.0285
_refine_ls_shift/su_max 0.001
_refine_ls_shift/su_mean 0.000
_refine_ls_structure_factor_coef Fsqd
_refine_ls_weighting_details 'w=1/[\s^2^(Fo^2^)+(0.0445P)^2^+0.3540P] where P=(Fo^2^+2Fc^2^)/3'
_refine_ls_weighting_scheme calc
_refine_ls_wR_factor_gt 0.0741
_refine_ls_wR_factor_ref 0.0746
_reflns_Friedel_coverage 0.929
_reflns_Friedel_fraction_full 0.998
_reflns_Friedel_fraction_max 0.993
_reflns_number_gt 10211
_reflns_number_total 10429
_reflns_threshold_expression 'I > 2\s(I)'
_cod_data_source_file ja6b02372_si_004.cif
_cod_data_source_block G114
_cod_depositor_comments
;
The following automatic conversions were performed:

'_exptl_absorpt_correction_type' value 'Multi-scan' changed to
'multi-scan' according to
/usr/data/users/saulius/crontab/automatic-downloads/rss-feeds/ACS/lib/dictionaries/cif_core.dic
dictionary named 'cif_core.dic' version 2.4.2 from 2011-04-26.

'_exptl_crystal_density_meas' value 'Not Measured' was changed to '?'
- the value is perceived as not measured.

Automatic conversion script
Id: cif_fix_values 4268 2015-11-12 08:31:59Z antanas 

 Adding full bibliography for 4125086--4125088.cif.
;
_cod_database_code 4125086
_shelx_shelxl_version_number 2014/7
_shelx_space_group_comment
; 
The symmetry employed for this shelxl refinement is uniquely defined 
by the following loop, which should always be used as a source of 
symmetry information in preference to the above space-group names. 
They are only intended as comments. 
;
_shelx_estimated_absorpt_t_min 0.849
_shelx_estimated_absorpt_t_max 0.928

loop_
_space_group_symop_operation_xyz
'x, y, z'
'-x, y+1/2, -z'

loop_
_atom_site_label
_atom_site_type_symbol
_atom_site_fract_x
_atom_site_fract_y
_atom_site_fract_z
_atom_site_U_iso_or_equiv
_atom_site_adp_type
_atom_site_occupancy
_atom_site_site_symmetry_order
_atom_site_calc_flag
_atom_site_refinement_flags_posn
_atom_site_refinement_flags_adp
S1 S 1.09422(5) 0.70218(3) 0.64195(4) 0.01518(10) Uani 1 1 d . .
S2 S 0.46798(5) 0.83171(3) 0.59016(4) 0.01519(10) Uani 1 1 d . .
S3 S 0.22657(5) 0.19164(3) 0.90762(4) 0.01699(11) Uani 1 1 d . .
S4 S 0.84111(6) 0.30801(3) 0.85425(4) 0.01549(11) Uani 1 1 d . .
O1 O 1.13522(17) 0.75152(9) 0.73748(11) 0.0182(3) Uani 1 1 d . .
O2 O 0.96028(18) 0.66227(10) 0.65700(12) 0.0221(3) Uani 1 1 d . .
O3 O 1.22269(18) 0.65795(9) 0.62155(12) 0.0206(3) Uani 1 1 d . .
O4 O 0.37021(17) 0.87768(9) 0.66748(11) 0.0178(3) Uani 1 1 d . .
O5 O 0.37242(17) 0.81973(10) 0.50907(11) 0.0211(3) Uani 1 1 d . .
O6 O 0.60013(17) 0.87477(10) 0.57895(12) 0.0204(3) Uani 1 1 d . .
O7 O 0.13375(17) 0.14453(10) 0.82768(11) 0.0207(3) Uani 1 1 d . .
O8 O 0.12801(17) 0.20178(12) 0.98628(11) 0.0232(3) Uani 1 1 d . .
O9 O 0.36006(17) 0.15026(11) 0.92262(11) 0.0213(3) Uani 1 1 d . .
O10 O 0.87958(17) 0.25811(10) 0.75909(11) 0.0188(3) Uani 1 1 d . .
O11 O 0.96946(18) 0.35323(10) 0.87381(12) 0.0217(3) Uani 1 1 d . .
O12 O 0.70554(18) 0.34712(10) 0.83898(12) 0.0219(3) Uani 1 1 d . .
N1 N 1.0704(2) 0.77018(11) 0.56033(13) 0.0145(3) Uani 1 1 d . .
H1N H 1.149(3) 0.7907(18) 0.549(2) 0.020(7) Uiso 1 1 d . .
N2 N 0.5037(2) 0.74759(12) 0.64068(13) 0.0178(4) Uani 1 1 d . .
H2N H 0.421(3) 0.7149(19) 0.642(2) 0.029(8) Uiso 1 1 d . .
N3 N 0.2596(2) 0.27674(12) 0.85874(14) 0.0189(4) Uani 1 1 d . .
H3N H 0.179(4) 0.300(2) 0.853(3) 0.045(10) Uiso 1 1 d . .
N4 N 0.8214(2) 0.24049(11) 0.93638(13) 0.0149(3) Uani 1 1 d . .
H4N H 0.904(4) 0.220(2) 0.952(2) 0.030(8) Uiso 1 1 d . .
C1 C 1.0422(2) 0.81672(12) 0.75907(15) 0.0157(4) Uani 1 1 d . .
C2 C 1.0456(3) 0.83997(15) 0.85585(16) 0.0218(4) Uani 1 1 d . .
H2 H 1.1058 0.8127 0.9017 0.026 Uiso 1 1 calc R U
C3 C 0.9601(3) 0.90345(15) 0.88490(17) 0.0243(5) Uani 1 1 d . .
H3 H 0.9615 0.9205 0.9510 0.029 Uiso 1 1 calc R U
C4 C 0.8721(3) 0.94223(14) 0.81708(17) 0.0221(5) Uani 1 1 d . .
H4 H 0.8128 0.9857 0.8369 0.027 Uiso 1 1 calc R U
C5 C 0.8704(2) 0.91776(13) 0.72024(16) 0.0175(4) Uani 1 1 d . .
H5 H 0.8087 0.9444 0.6748 0.021 Uiso 1 1 calc R U
C6 C 0.9576(2) 0.85466(12) 0.68836(15) 0.0131(4) Uani 1 1 d . .
C7 C 0.9512(2) 0.82640(13) 0.58219(14) 0.0138(4) Uani 1 1 d . .
H7 H 0.8575 0.7969 0.5727 0.017 Uiso 1 1 calc R U
C8 C 0.9537(2) 0.89381(13) 0.50926(15) 0.0168(4) Uani 1 1 d . .
H8 H 0.8892 0.9372 0.5201 0.020 Uiso 1 1 calc R U
C9 C 1.0375(3) 0.89814(13) 0.43160(15) 0.0180(4) Uani 1 1 d . .
H9 H 1.1031 0.8553 0.4201 0.022 Uiso 1 1 calc R U
C10 C 1.0356(3) 0.96615(14) 0.36069(16) 0.0231(5) Uani 1 1 d . .
H10A H 0.9629 1.0056 0.3807 0.035 Uiso 1 1 calc R U
H10B H 1.0110 0.9460 0.2955 0.035 Uiso 1 1 calc R U
H10C H 1.1317 0.9914 0.3595 0.035 Uiso 1 1 calc R U
C11 C 0.4196(2) 0.87597(13) 0.76559(15) 0.0167(4) Uani 1 1 d . .
C12 C 0.3618(3) 0.93479(14) 0.82452(17) 0.0222(5) Uani 1 1 d . .
H12 H 0.2966 0.9734 0.7982 0.027 Uiso 1 1 calc R U
C13 C 0.3999(3) 0.93685(15) 0.92186(18) 0.0270(5) Uani 1 1 d . .
H13 H 0.3606 0.9769 0.9631 0.032 Uiso 1 1 calc R U
C14 C 0.4959(3) 0.88027(16) 0.95981(18) 0.0282(5) Uani 1 1 d . .
H14 H 0.5226 0.8817 1.0269 0.034 Uiso 1 1 calc R U
C15 C 0.5525(3) 0.82179(14) 0.89940(16) 0.0224(5) Uani 1 1 d . .
H15 H 0.6182 0.7834 0.9258 0.027 Uiso 1 1 calc R U
C16 C 0.5148(2) 0.81804(12) 0.80033(15) 0.0157(4) Uani 1 1 d . .
C17 C 0.5802(2) 0.75301(13) 0.73705(15) 0.0151(4) Uani 1 1 d . .
H17 H 0.6844 0.7665 0.7253 0.018 Uiso 1 1 calc R U
C18 C 0.5736(3) 0.67224(13) 0.78479(16) 0.0193(4) Uani 1 1 d . .
H18 H 0.4813 0.6515 0.8021 0.023 Uiso 1 1 calc R U
C19 C 0.6897(3) 0.62882(14) 0.80372(16) 0.0237(5) Uani 1 1 d . .
H19 H 0.7812 0.6502 0.7853 0.028 Uiso 1 1 calc R U
C20 C 0.6895(3) 0.54862(15) 0.85183(19) 0.0316(6) Uani 1 1 d . .
H20A H 0.5897 0.5342 0.8691 0.047 Uiso 1 1 calc R U
H20B H 0.7500 0.5505 0.9110 0.047 Uiso 1 1 calc R U
H20C H 0.7285 0.5086 0.8069 0.047 Uiso 1 1 calc R U
C21 C 0.1862(2) 0.14705(14) 0.73082(16) 0.0186(4) Uani 1 1 d . .
C22 C 0.1371(3) 0.08581(15) 0.67185(18) 0.0250(5) Uani 1 1 d . .
H22 H 0.0753 0.0454 0.6969 0.030 Uiso 1 1 calc R U
C23 C 0.1797(3) 0.08443(16) 0.57527(18) 0.0292(5) Uani 1 1 d . .
H23 H 0.1459 0.0431 0.5333 0.035 Uiso 1 1 calc R U
C24 C 0.2710(3) 0.14289(16) 0.53956(17) 0.0273(5) Uani 1 1 d . .
H24 H 0.3003 0.1416 0.4733 0.033 Uiso 1 1 calc R U
C25 C 0.3201(3) 0.20355(15) 0.60068(16) 0.0218(4) Uani 1 1 d . .
H25 H 0.3834 0.2434 0.5758 0.026 Uiso 1 1 calc R U
C26 C 0.2778(2) 0.20709(13) 0.69839(15) 0.0164(4) Uani 1 1 d . .
C27 C 0.3371(2) 0.27363(13) 0.76362(15) 0.0155(4) Uani 1 1 d . .
H27 H 0.4423 0.2627 0.7770 0.019 Uiso 1 1 calc R U
C28 C 0.3244(3) 0.35423(13) 0.71565(16) 0.0198(4) Uani 1 1 d . .
H28 H 0.2297 0.3746 0.7031 0.024 Uiso 1 1 calc R U
C29 C 0.4360(3) 0.39833(14) 0.69000(16) 0.0202(4) Uani 1 1 d . .
H29 H 0.5303 0.3784 0.7049 0.024 Uiso 1 1 calc R U
C30 C 0.4261(3) 0.47740(14) 0.63926(18) 0.0276(5) Uani 1 1 d . .
H30A H 0.3237 0.4912 0.6283 0.041 Uiso 1 1 calc R U
H30B H 0.4758 0.4742 0.5765 0.041 Uiso 1 1 calc R U
H30C H 0.4725 0.5186 0.6798 0.041 Uiso 1 1 calc R U
C31 C 0.7838(2) 0.19346(13) 0.73811(15) 0.0160(4) Uani 1 1 d . .
C32 C 0.7828(3) 0.16954(14) 0.64139(16) 0.0218(5) Uani 1 1 d . .
H32 H 0.8445 0.1947 0.5954 0.026 Uiso 1 1 calc R U
C33 C 0.6901(3) 0.10825(14) 0.61293(17) 0.0228(5) Uani 1 1 d . .
H33 H 0.6881 0.0909 0.5470 0.027 Uiso 1 1 calc R U
C34 C 0.6008(3) 0.07242(14) 0.68061(17) 0.0211(4) Uani 1 1 d . .
H34 H 0.5358 0.0312 0.6609 0.025 Uiso 1 1 calc R U
C35 C 0.6059(2) 0.09661(13) 0.77724(16) 0.0174(4) Uani 1 1 d . .
H35 H 0.5443 0.0712 0.8230 0.021 Uiso 1 1 calc R U
C36 C 0.6995(2) 0.15749(12) 0.80915(14) 0.0139(4) Uani 1 1 d . .
C37 C 0.7010(2) 0.18413(12) 0.91568(14) 0.0145(4) Uani 1 1 d . .
H37 H 0.6079 0.2133 0.9275 0.017 Uiso 1 1 calc R U
C38 C 0.7071(3) 0.11484(14) 0.98604(16) 0.0204(4) Uani 1 1 d . .
H38 H 0.6370 0.0738 0.9765 0.025 Uiso 1 1 calc R U
C39 C 0.7990(3) 0.10505(15) 1.05910(17) 0.0240(5) Uani 1 1 d . .
H39 H 0.8708 0.1451 1.0697 0.029 Uiso 1 1 calc R U
C40 C 0.7976(3) 0.03439(17) 1.12695(19) 0.0317(6) Uani 1 1 d . .
H40A H 0.7138 0.0004 1.1115 0.048 Uiso 1 1 calc R U
H40B H 0.7908 0.0532 1.1944 0.048 Uiso 1 1 calc R U
H40C H 0.8874 0.0036 1.1191 0.048 Uiso 1 1 calc R U

loop_
_atom_site_aniso_label
_atom_site_aniso_U_11
_atom_site_aniso_U_22
_atom_site_aniso_U_33
_atom_site_aniso_U_23
_atom_site_aniso_U_13
_atom_site_aniso_U_12
S1 0.0172(2) 0.0112(2) 0.0172(2) 0.00146(18) 0.00213(17) -0.00007(19)
S2 0.0138(2) 0.0178(2) 0.0140(2) 0.00074(18) 0.00096(17) -0.00045(18)
S3 0.0120(2) 0.0233(3) 0.0156(2) 0.0017(2) -0.00043(17) 0.0008(2)
S4 0.0156(2) 0.0135(2) 0.0173(2) 0.00119(18) -0.00139(18) 0.00070(18)
O1 0.0215(8) 0.0166(7) 0.0165(7) 0.0003(6) -0.0027(6) 0.0040(6)
O2 0.0214(8) 0.0159(8) 0.0289(9) 0.0023(6) 0.0046(7) -0.0051(6)
O3 0.0229(8) 0.0140(7) 0.0249(8) 0.0023(6) 0.0041(6) 0.0045(6)
O4 0.0175(7) 0.0192(8) 0.0166(7) 0.0004(6) 0.0016(6) 0.0047(6)
O5 0.0181(7) 0.0272(9) 0.0179(7) 0.0009(6) -0.0006(6) -0.0026(6)
O6 0.0152(7) 0.0252(8) 0.0207(7) 0.0034(6) 0.0013(6) -0.0037(6)
O7 0.0177(7) 0.0273(9) 0.0171(7) 0.0032(6) -0.0008(6) -0.0063(6)
O8 0.0170(7) 0.0336(9) 0.0190(7) 0.0031(7) 0.0032(6) 0.0040(7)
O9 0.0141(7) 0.0291(9) 0.0208(8) 0.0044(7) -0.0004(6) 0.0035(6)
O10 0.0208(8) 0.0181(8) 0.0174(7) 0.0007(6) 0.0039(6) -0.0037(6)
O11 0.0202(8) 0.0174(8) 0.0274(8) 0.0016(6) -0.0029(6) -0.0035(6)
O12 0.0191(8) 0.0192(8) 0.0273(8) 0.0035(6) -0.0031(6) 0.0051(6)
N1 0.0138(8) 0.0133(8) 0.0164(8) 0.0014(6) 0.0025(6) 0.0001(7)
N2 0.0183(9) 0.0170(9) 0.0180(8) -0.0013(7) 0.0001(7) 0.0003(7)
N3 0.0174(9) 0.0206(9) 0.0186(9) -0.0010(7) 0.0006(7) 0.0009(7)
N4 0.0134(8) 0.0151(9) 0.0162(8) 0.0016(6) -0.0029(6) 0.0011(7)
C1 0.0166(9) 0.0135(10) 0.0170(9) 0.0012(8) 0.0008(7) 0.0008(8)
C2 0.0255(11) 0.0238(11) 0.0159(10) 0.0018(8) -0.0013(8) 0.0019(9)
C3 0.0305(12) 0.0271(12) 0.0154(10) -0.0042(9) 0.0025(9) 0.0003(10)
C4 0.0237(11) 0.0212(11) 0.0216(10) -0.0039(9) 0.0045(9) 0.0029(9)
C5 0.0151(10) 0.0168(10) 0.0204(10) 0.0004(8) 0.0003(8) 0.0016(8)
C6 0.0110(9) 0.0135(9) 0.0150(9) 0.0005(7) 0.0008(7) -0.0021(7)
C7 0.0128(9) 0.0137(9) 0.0148(8) -0.0005(7) -0.0001(7) 0.0013(7)
C8 0.0193(10) 0.0148(10) 0.0164(9) 0.0003(8) -0.0033(8) 0.0011(8)
C9 0.0236(11) 0.0147(10) 0.0155(9) 0.0002(8) -0.0018(8) 0.0007(8)
C10 0.0326(13) 0.0202(11) 0.0166(10) 0.0029(8) -0.0018(9) -0.0021(9)
C11 0.0163(10) 0.0162(10) 0.0177(9) -0.0002(8) 0.0029(8) -0.0019(8)
C12 0.0231(11) 0.0189(11) 0.0247(11) -0.0014(9) 0.0060(9) 0.0014(9)
C13 0.0353(14) 0.0226(12) 0.0233(11) -0.0066(9) 0.0098(10) -0.0026(10)
C14 0.0387(14) 0.0288(13) 0.0172(10) -0.0031(9) 0.0024(10) -0.0067(11)
C15 0.0284(12) 0.0209(12) 0.0179(10) 0.0007(8) -0.0010(8) -0.0034(9)
C16 0.0172(9) 0.0139(10) 0.0162(9) -0.0004(7) 0.0026(7) -0.0027(8)
C17 0.0146(9) 0.0148(9) 0.0159(9) 0.0005(8) 0.0012(7) 0.0009(8)
C18 0.0222(11) 0.0151(10) 0.0207(10) 0.0023(8) 0.0031(8) -0.0025(8)
C19 0.0306(12) 0.0211(11) 0.0195(10) 0.0054(9) 0.0082(9) 0.0061(10)
C20 0.0489(17) 0.0200(12) 0.0259(12) 0.0056(9) 0.0075(11) 0.0109(11)
C21 0.0177(10) 0.0226(11) 0.0154(9) 0.0020(8) -0.0022(8) -0.0019(8)
C22 0.0261(12) 0.0239(12) 0.0250(11) 0.0017(9) -0.0058(9) -0.0084(9)
C23 0.0370(14) 0.0271(13) 0.0234(11) -0.0047(10) -0.0085(10) -0.0063(11)
C24 0.0341(13) 0.0307(13) 0.0171(10) -0.0012(9) -0.0021(9) -0.0014(11)
C25 0.0233(11) 0.0226(11) 0.0197(10) 0.0035(9) 0.0001(8) -0.0019(9)
C26 0.0158(9) 0.0155(10) 0.0177(9) 0.0005(8) -0.0039(7) 0.0000(8)
C27 0.0139(9) 0.0164(10) 0.0160(9) 0.0009(7) -0.0005(7) -0.0009(8)
C28 0.0197(11) 0.0175(10) 0.0220(10) 0.0009(8) -0.0024(8) 0.0038(8)
C29 0.0255(11) 0.0176(10) 0.0173(10) -0.0006(8) -0.0037(8) -0.0002(9)
C30 0.0431(15) 0.0181(11) 0.0217(11) 0.0017(9) -0.0030(10) -0.0057(10)
C31 0.0169(9) 0.0141(9) 0.0171(9) 0.0013(8) -0.0002(7) 0.0004(8)
C32 0.0276(12) 0.0214(11) 0.0166(10) 0.0025(8) 0.0039(8) 0.0031(9)
C33 0.0326(13) 0.0200(11) 0.0157(10) -0.0031(8) -0.0027(9) 0.0043(9)
C34 0.0239(11) 0.0171(10) 0.0223(10) -0.0021(8) -0.0045(9) 0.0019(9)
C35 0.0166(10) 0.0165(10) 0.0193(10) 0.0012(8) 0.0012(8) 0.0008(8)
C36 0.0141(9) 0.0140(9) 0.0134(9) 0.0012(7) -0.0011(7) 0.0035(7)
C37 0.0145(9) 0.0159(10) 0.0129(8) 0.0003(7) 0.0006(7) -0.0003(8)
C38 0.0240(11) 0.0188(11) 0.0185(10) 0.0028(8) 0.0025(8) -0.0020(8)
C39 0.0272(12) 0.0222(11) 0.0225(11) 0.0035(9) 0.0012(9) -0.0004(9)
C40 0.0429(16) 0.0295(13) 0.0227(12) 0.0091(10) 0.0009(11) 0.0034(12)

loop_
_atom_type_symbol
_atom_type_description
_atom_type_scat_dispersion_real
_atom_type_scat_dispersion_imag
_atom_type_scat_source
C C 0.0033 0.0016 'International Tables Vol C Tables 4.2.6.8 and 6.1.1.4'
H H 0.0000 0.0000 'International Tables Vol C Tables 4.2.6.8 and 6.1.1.4'
N N 0.0061 0.0033 'International Tables Vol C Tables 4.2.6.8 and 6.1.1.4'
O O 0.0106 0.0060 'International Tables Vol C Tables 4.2.6.8 and 6.1.1.4'
S S 0.1246 0.1234 'International Tables Vol C Tables 4.2.6.8 and 6.1.1.4'

loop_
_geom_angle_atom_site_label_1
_geom_angle_atom_site_label_2
_geom_angle_atom_site_label_3
_geom_angle
O2 S1 O3 120.54(10)
O2 S1 O1 108.88(10)
O3 S1 O1 103.91(9)
O2 S1 N1 108.73(10)
O3 S1 N1 109.75(10)
O1 S1 N1 103.66(9)
O6 S2 O5 120.54(10)
O6 S2 O4 108.42(10)
O5 S2 O4 103.83(9)
O6 S2 N2 108.63(10)
O5 S2 N2 109.68(10)
O4 S2 N2 104.51(9)
O9 S3 O8 120.18(10)
O9 S3 O7 108.39(10)
O8 S3 O7 103.83(10)
O9 S3 N3 108.97(11)
O8 S3 N3 109.60(11)
O7 S3 N3 104.71(10)
O12 S4 O11 120.51(10)
O12 S4 O10 108.78(10)
O11 S4 O10 104.01(10)
O12 S4 N4 108.76(10)
O11 S4 N4 109.87(10)
O10 S4 N4 103.54(9)
C1 O1 S1 115.57(13)
C11 O4 S2 116.37(13)
C21 O7 S3 116.43(14)
C31 O10 S4 114.97(13)
C7 N1 S1 113.87(14)
C7 N1 H1N 116(2)
S1 N1 H1N 108(2)
C17 N2 S2 115.00(15)
C17 N2 H2N 112.8(19)
S2 N2 H2N 111(2)
C27 N3 S3 115.37(15)
C27 N3 H3N 111(2)
S3 N3 H3N 106(3)
C37 N4 S4 113.74(14)
C37 N4 H4N 117(2)
S4 N4 H4N 110(2)
C2 C1 C6 123.3(2)
C2 C1 O1 114.07(18)
C6 C1 O1 122.65(18)
C3 C2 C1 119.0(2)
C3 C2 H2 120.5
C1 C2 H2 120.5
C2 C3 C4 119.7(2)
C2 C3 H3 120.1
C4 C3 H3 120.1
C3 C4 C5 120.3(2)
C3 C4 H4 119.9
C5 C4 H4 119.9
C4 C5 C6 121.3(2)
C4 C5 H5 119.3
C6 C5 H5 119.3
C1 C6 C5 116.43(19)
C1 C6 C7 122.59(18)
C5 C6 C7 120.86(18)
N1 C7 C8 108.94(16)
N1 C7 C6 111.53(16)
C8 C7 C6 113.55(17)
N1 C7 H7 107.5
C8 C7 H7 107.5
C6 C7 H7 107.5
C9 C8 C7 126.0(2)
C9 C8 H8 117.0
C7 C8 H8 117.0
C8 C9 C10 124.2(2)
C8 C9 H9 117.9
C10 C9 H9 117.9
C9 C10 H10A 109.5
C9 C10 H10B 109.5
H10A C10 H10B 109.5
C9 C10 H10C 109.5
H10A C10 H10C 109.5
H10B C10 H10C 109.5
C12 C11 C16 122.8(2)
C12 C11 O4 114.8(2)
C16 C11 O4 122.42(18)
C13 C12 C11 119.3(2)
C13 C12 H12 120.4
C11 C12 H12 120.4
C12 C13 C14 120.0(2)
C12 C13 H13 120.0
C14 C13 H13 120.0
C15 C14 C13 119.8(2)
C15 C14 H14 120.1
C13 C14 H14 120.1
C14 C15 C16 121.4(2)
C14 C15 H15 119.3
C16 C15 H15 119.3
C11 C16 C15 116.8(2)
C11 C16 C17 123.75(18)
C15 C16 C17 119.40(19)
N2 C17 C18 108.09(18)
N2 C17 C16 111.31(17)
C18 C17 C16 112.15(17)
N2 C17 H17 108.4
C18 C17 H17 108.4
C16 C17 H17 108.4
C19 C18 C17 123.1(2)
C19 C18 H18 118.4
C17 C18 H18 118.4
C18 C19 C20 125.3(2)
C18 C19 H19 117.4
C20 C19 H19 117.4
C19 C20 H20A 109.5
C19 C20 H20B 109.5
H20A C20 H20B 109.5
C19 C20 H20C 109.5
H20A C20 H20C 109.5
H20B C20 H20C 109.5
C22 C21 C26 123.1(2)
C22 C21 O7 114.5(2)
C26 C21 O7 122.37(19)
C21 C22 C23 118.6(2)
C21 C22 H22 120.7
C23 C22 H22 120.7
C24 C23 C22 120.4(2)
C24 C23 H23 119.8
C22 C23 H23 119.8
C23 C24 C25 119.9(2)
C23 C24 H24 120.1
C25 C24 H24 120.1
C24 C25 C26 121.1(2)
C24 C25 H25 119.4
C26 C25 H25 119.4
C21 C26 C25 116.8(2)
C21 C26 C27 123.70(19)
C25 C26 C27 119.4(2)
N3 C27 C28 108.38(18)
N3 C27 C26 111.52(17)
C28 C27 C26 111.80(17)
N3 C27 H27 108.3
C28 C27 H27 108.3
C26 C27 H27 108.3
C29 C28 C27 124.2(2)
C29 C28 H28 117.9
C27 C28 H28 117.9
C28 C29 C30 125.2(2)
C28 C29 H29 117.4
C30 C29 H29 117.4
C29 C30 H30A 109.5
C29 C30 H30B 109.5
H30A C30 H30B 109.5
C29 C30 H30C 109.5
H30A C30 H30C 109.5
H30B C30 H30C 109.5
C32 C31 C36 123.3(2)
C32 C31 O10 114.30(19)
C36 C31 O10 122.44(18)
C31 C32 C33 118.8(2)
C31 C32 H32 120.6
C33 C32 H32 120.6
C34 C33 C32 119.9(2)
C34 C33 H33 120.0
C32 C33 H33 120.0
C33 C34 C35 120.1(2)
C33 C34 H34 120.0
C35 C34 H34 120.0
C34 C35 C36 121.7(2)
C34 C35 H35 119.1
C36 C35 H35 119.1
C31 C36 C35 116.20(19)
C31 C36 C37 123.05(19)
C35 C36 C37 120.69(19)
N4 C37 C38 110.06(17)
N4 C37 C36 111.65(17)
C38 C37 C36 112.83(18)
N4 C37 H37 107.3
C38 C37 H37 107.3
C36 C37 H37 107.3
C39 C38 C37 127.1(2)
C39 C38 H38 116.5
C37 C38 H38 116.5
C38 C39 C40 124.1(2)
C38 C39 H39 118.0
C40 C39 H39 118.0
C39 C40 H40A 109.5
C39 C40 H40B 109.5
H40A C40 H40B 109.5
C39 C40 H40C 109.5
H40A C40 H40C 109.5
H40B C40 H40C 109.5

loop_
_geom_bond_atom_site_label_1
_geom_bond_atom_site_label_2
_geom_bond_distance
S1 O2 1.4179(17)
S1 O3 1.4240(17)
S1 O1 1.5904(16)
S1 N1 1.6088(18)
S2 O6 1.4223(16)
S2 O5 1.4249(16)
S2 O4 1.5943(16)
S2 N2 1.600(2)
S3 O9 1.4227(16)
S3 O8 1.4256(16)
S3 O7 1.5915(17)
S3 N3 1.603(2)
S4 O12 1.4218(16)
S4 O11 1.4251(17)
S4 O10 1.5915(16)
S4 N4 1.6059(18)
O1 C1 1.419(3)
O4 C11 1.416(3)
O7 C21 1.418(3)
O10 C31 1.422(3)
N1 C7 1.478(3)
N1 H1N 0.82(3)
N2 C17 1.494(3)
N2 H2N 0.94(3)
N3 C27 1.493(3)
N3 H3N 0.84(4)
N4 C37 1.479(3)
N4 H4N 0.86(3)
C1 C2 1.383(3)
C1 C6 1.390(3)
C2 C3 1.382(3)
C2 H2 0.9500
C3 C4 1.387(3)
C3 H3 0.9500
C4 C5 1.389(3)
C4 H4 0.9500
C5 C6 1.398(3)
C5 H5 0.9500
C6 C7 1.531(3)
C7 C8 1.507(3)
C7 H7 1.0000
C8 C9 1.322(3)
C8 H8 0.9500
C9 C10 1.496(3)
C9 H9 0.9500
C10 H10A 0.9800
C10 H10B 0.9800
C10 H10C 0.9800
C11 C12 1.382(3)
C11 C16 1.387(3)
C12 C13 1.377(4)
C12 H12 0.9500
C13 C14 1.392(4)
C13 H13 0.9500
C14 C15 1.386(3)
C14 H14 0.9500
C15 C16 1.400(3)
C15 H15 0.9500
C16 C17 1.519(3)
C17 C18 1.502(3)
C17 H17 1.0000
C18 C19 1.315(3)
C18 H18 0.9500
C19 C20 1.494(3)
C19 H19 0.9500
C20 H20A 0.9800
C20 H20B 0.9800
C20 H20C 0.9800
C21 C22 1.378(3)
C21 C26 1.386(3)
C22 C23 1.385(4)
C22 H22 0.9500
C23 C24 1.382(4)
C23 H23 0.9500
C24 C25 1.388(3)
C24 H24 0.9500
C25 C26 1.400(3)
C25 H25 0.9500
C26 C27 1.525(3)
C27 C28 1.503(3)
C27 H27 1.0000
C28 C29 1.314(3)
C28 H28 0.9500
C29 C30 1.496(3)
C29 H29 0.9500
C30 H30A 0.9800
C30 H30B 0.9800
C30 H30C 0.9800
C31 C32 1.385(3)
C31 C36 1.388(3)
C32 C33 1.387(3)
C32 H32 0.9500
C33 C34 1.382(3)
C33 H33 0.9500
C34 C35 1.386(3)
C34 H34 0.9500
C35 C36 1.401(3)
C35 H35 0.9500
C36 C37 1.527(3)
C37 C38 1.508(3)
C37 H37 1.0000
C38 C39 1.315(3)
C38 H38 0.9500
C39 C40 1.504(3)
C39 H39 0.9500
C40 H40A 0.9800
C40 H40B 0.9800
C40 H40C 0.9800

loop_
_geom_hbond_atom_site_label_D
_geom_hbond_atom_site_label_H
_geom_hbond_atom_site_label_A
_geom_hbond_distance_DH
_geom_hbond_distance_HA
_geom_hbond_distance_DA
_geom_hbond_angle_DHA
_geom_hbond_site_symmetry_A
N1 H1N O5 0.82(3) 2.19(3) 2.989(2) 168(3) 1_655
N2 H2N O3 0.94(3) 2.07(3) 2.997(3) 168(3) 1_455
N3 H3N O11 0.84(4) 2.15(4) 2.969(3) 166(3) 1_455
N4 H4N O8 0.86(3) 2.13(3) 2.967(2) 164(3) 1_655

loop_
_geom_torsion_atom_site_label_1
_geom_torsion_atom_site_label_2
_geom_torsion_atom_site_label_3
_geom_torsion_atom_site_label_4
_geom_torsion
O2 S1 O1 C1 -66.87(16)
O3 S1 O1 C1 163.49(15)
N1 S1 O1 C1 48.75(16)
O6 S2 O4 C11 -69.75(16)
O5 S2 O4 C11 160.93(15)
N2 S2 O4 C11 45.97(17)
O9 S3 O7 C21 -69.92(17)
O8 S3 O7 C21 161.23(16)
N3 S3 O7 C21 46.28(18)
O12 S4 O10 C31 -65.43(16)
O11 S4 O10 C31 164.97(14)
N4 S4 O10 C31 50.12(16)
O2 S1 N1 C7 54.07(17)
O3 S1 N1 C7 -172.15(14)
O1 S1 N1 C7 -61.65(16)
O6 S2 N2 C17 57.17(17)
O5 S2 N2 C17 -169.19(14)
O4 S2 N2 C17 -58.41(17)
O9 S3 N3 C27 58.36(18)
O8 S3 N3 C27 -168.28(15)
O7 S3 N3 C27 -57.44(17)
O12 S4 N4 C37 53.24(17)
O11 S4 N4 C37 -172.91(14)
O10 S4 N4 C37 -62.32(16)
S1 O1 C1 C2 157.93(17)
S1 O1 C1 C6 -23.3(3)
C6 C1 C2 C3 0.7(4)
O1 C1 C2 C3 179.4(2)
C1 C2 C3 C4 0.4(4)
C2 C3 C4 C5 -0.3(4)
C3 C4 C5 C6 -0.8(4)
C2 C1 C6 C5 -1.8(3)
O1 C1 C6 C5 179.62(19)
C2 C1 C6 C7 -177.9(2)
O1 C1 C6 C7 3.5(3)
C4 C5 C6 C1 1.8(3)
C4 C5 C6 C7 178.0(2)
S1 N1 C7 C8 171.66(14)
S1 N1 C7 C6 45.5(2)
C1 C6 C7 N1 -14.7(3)
C5 C6 C7 N1 169.31(19)
C1 C6 C7 C8 -138.3(2)
C5 C6 C7 C8 45.8(3)
N1 C7 C8 C9 7.1(3)
C6 C7 C8 C9 132.0(2)
C7 C8 C9 C10 179.6(2)
S2 O4 C11 C12 160.77(16)
S2 O4 C11 C16 -21.3(3)
C16 C11 C12 C13 0.3(4)
O4 C11 C12 C13 178.2(2)
C11 C12 C13 C14 0.2(4)
C12 C13 C14 C15 -0.3(4)
C13 C14 C15 C16 -0.2(4)
C12 C11 C16 C15 -0.7(3)
O4 C11 C16 C15 -178.42(19)
C12 C11 C16 C17 -179.8(2)
O4 C11 C16 C17 2.4(3)
C14 C15 C16 C11 0.6(3)
C14 C15 C16 C17 179.8(2)
S2 N2 C17 C18 166.73(15)
S2 N2 C17 C16 43.1(2)
C11 C16 C17 N2 -13.3(3)
C15 C16 C17 N2 167.58(19)
C11 C16 C17 C18 -134.5(2)
C15 C16 C17 C18 46.3(3)
N2 C17 C18 C19 115.8(2)
C16 C17 C18 C19 -121.2(2)
C17 C18 C19 C20 179.4(2)
S3 O7 C21 C22 158.46(17)
S3 O7 C21 C26 -22.4(3)
C26 C21 C22 C23 -0.7(4)
O7 C21 C22 C23 178.4(2)
C21 C22 C23 C24 0.8(4)
C22 C23 C24 C25 -0.3(4)
C23 C24 C25 C26 -0.4(4)
C22 C21 C26 C25 0.1(3)
O7 C21 C26 C25 -179.0(2)
C22 C21 C26 C27 -177.9(2)
O7 C21 C26 C27 3.1(3)
C24 C25 C26 C21 0.5(3)
C24 C25 C26 C27 178.5(2)
S3 N3 C27 C28 165.19(15)
S3 N3 C27 C26 41.7(2)
C21 C26 C27 N3 -12.7(3)
C25 C26 C27 N3 169.42(19)
C21 C26 C27 C28 -134.2(2)
C25 C26 C27 C28 47.9(3)
N3 C27 C28 C29 122.1(2)
C26 C27 C28 C29 -114.6(2)
C27 C28 C29 C30 177.9(2)
S4 O10 C31 C32 157.47(16)
S4 O10 C31 C36 -22.9(3)
C36 C31 C32 C33 2.0(3)
O10 C31 C32 C33 -178.3(2)
C31 C32 C33 C34 0.2(4)
C32 C33 C34 C35 -1.3(4)
C33 C34 C35 C36 0.4(3)
C32 C31 C36 C35 -2.8(3)
O10 C31 C36 C35 177.53(19)
C32 C31 C36 C37 -180.0(2)
O10 C31 C36 C37 0.4(3)
C34 C35 C36 C31 1.6(3)
C34 C35 C36 C37 178.8(2)
S4 N4 C37 C38 169.88(15)
S4 N4 C37 C36 43.8(2)
C31 C36 C37 N4 -11.1(3)
C35 C36 C37 N4 171.92(18)
C31 C36 C37 C38 -135.6(2)
C35 C36 C37 C38 47.3(3)
N4 C37 C38 C39 3.1(3)
C36 C37 C38 C39 128.6(2)
C37 C38 C39 C40 179.4(2)
